data_2000199
loop_
_publ_author_name
'Vichet, A.'
'Galy, J. P.'
'Baldy, A.'
'Barbe, J.'
'Feneau-Dupont, J.'
'Declercq, J.-P.'

_publ_section_title
;
 Structures of two crown-ether derivatives of 9-acridone
;
_journal_issue 11
_journal_name_full 'Acta Crystallographica Section C'
_journal_page_first 2508
_journal_page_last 2510
_journal_paper_doi 10.1107/S0108270191007151
_journal_volume 47
_journal_year 1991
_chemical_formula_moiety 'C26 H33 N1 O8,3(H2 O1)'
_chemical_formula_sum 'C26 H39 N O11'
_chemical_formula_weight 541.6
_space_group_IT_number 2
_space_group_name_Hall '-P 1'
_space_group_name_H-M_alt 'P -1'
_symmetry_cell_setting triclinic
_symmetry_space_group_name_Hall '-P 1'
_symmetry_space_group_name_H-M 'P -1'
_cell_angle_alpha 88.600(10)
_cell_angle_beta 78.580(10)
_cell_angle_gamma 81.480(10)
_cell_formula_units_Z 2
_cell_length_a 7.3890(10)
_cell_length_b 13.2550(10)
_cell_length_c 14.448(2)
_cell_volume 1371.7(3)
_diffrn_radiation_type Cu
_diffrn_radiation_wavelength 1.54178
_exptl_absorpt_coefficient_mu 0.868
_exptl_crystal_density_diffrn 1.31
_exptl_crystal_F_000 580
_cod_data_source_file ha0066.cif
_cod_data_source_block ha0066a
_cod_original_cell_volume 1371.7(2)
_cod_original_formula_sum 'C26 H39 N1 O11'
_cod_database_code 2000199

loop_
_space_group_symop_id
_space_group_symop_operation_xyz
1 x,y,z
2 -x,-y,-z

loop_
_atom_site_label
_atom_site_fract_x
_atom_site_fract_y
_atom_site_fract_z
_atom_site_U_iso_or_equiv
C1 .1549(4) .8047(2) 1.1269(2) .0480(10)
O2 .0910(3) .75230(10) 1.20660(10) .0630(10)
C3 .0836(4) .6453(2) 1.2011(2) .0560(10)
C4 -.0989(4) .6246(2) 1.1798(2) .0540(10)
O5 -.0929(3) .63290(10) 1.08170(10) .0520(10)
C6 -.2615(4) .6172(2) 1.0556(2) .0560(10)
C7 -.2273(4) .6091(2) .9500(2) .0600(10)
O8 -.1903(3) .70380(10) .90870(10) .0550(10)
C9 -.1205(4) .6935(2) .8106(2) .0570(10)
C10 -.0800(4) .7956(2) .7732(2) .0500(10)
O11 -.0198(2) .78730(10) .67390(10) .0520(10)
C12 .0372(4) .8785(2) .6337(2) .0480(10)
C13 .0806(4) .8681(2) .5284(2) .0510(10)
O14 .2241(2) .78570(10) .50050(10) .0490(10)
C15 .2486(4) .7627(2) .4027(2) .0530(10)
C16 .4322(3) .6976(2) .3711(2) .0490(10)
O17 .5794(2) .75800(10) .36250(10) .0440(10)
C18 .7167(3) .7243(2) .4168(2) .0490(10)
C19 .6492(4) .7421(2) .5210(2) .0460(10)
O20 .6111(2) .84950(10) .53790(10) .0440(10)
C21 .5366(3) .8797(2) .6293(2) .0370(10)
C22 .5045(3) .9850(2) .6455(2) .0450(10)
C23 .4353(4) 1.0241(2) .7343(2) .0460(10)
C24 .3890(3) .9600(2) .8117(2) .0370(10)
N25 .3232(3) .99880(10) .90210(10) .0410(10)
C26 .2696(3) .9349(2) .9761(2) .0400(10)
C27 .1968(4) .9734(2) 1.0685(2) .0510(10)
C28 .1429(4) .9103(2) 1.1409(2) .0530(10)
C29 .2244(3) .7648(2) 1.0379(2) .0410(10)
C30 .2836(3) .8287(2) .9627(2) .0360(10)
C31 .3586(3) .7833(2) .8695(2) .0360(10)
C32 .4133(3) .8541(2) .7945(2) .0340(10)
C33 .4888(3) .8154(2) .7027(2) .0360(10)
C34 .3094(5) 1.1084(2) .9192(2) .0580(10)
O35 .3729(2) .69010(10) .85590(10) .0460(10)
O36 .4443(4) .5493(2) .7062(2) .0760(10)
O37 .1523(4) .5780(2) .5935(2) .0760(10)
O38 .8079(4) .4981(2) .5952(2) .0820(10)
H3A .1947(4) .6117(2) 1.1460(2) ?
H3B .0994(4) .6108(2) 1.2680(2) ?
H4A -.2113(4) .6794(2) 1.2167(2) ?
H4B -.1221(4) .5486(2) 1.2025(2) ?
H6A -.3052(4) .5478(2) 1.0872(2) ?
H6B -.3686(4) .6809(2) 1.0794(2) ?
H7A -.3498(4) .5886(2) .9293(2) ?
H7B -.1095(4) .5509(2) .9261(2) ?
H9A .0052(4) .6385(2) .7972(2) ?
H9B -.2243(4) .6685(2) .7770(2) ?
H10A .0286(4) .8188(2) .8045(2) ?
H10B -.2043(4) .8513(2) .7899(2) ?
H12A -.0733(4) .9415(2) .6543(2) ?
H12B .1605(4) .8925(2) .6579(2) ?
H13A .1249(4) .9376(2) .4975(2) ?
H13B -.0432(4) .8546(2) .5044(2) ?
H15A .1381(4) .7223(2) .3913(2) ?
H15B .2447(4) .8326(2) .3626(2) ?
H16A .4354(3) .6637(2) .3035(2) ?
H16B .4508(3) .6381(2) .4223(2) ?
H18A .7610(3) .6436(2) .4047(2) ?
H18B .8340(3) .7648(2) .3935(2) ?
H19A .7559(4) .7083(2) .5584(2) ?
H19B .5239(4) .7083(2) .5448(2) ?
H22 .5360(3) 1.0362(2) .5871(2) ?
H23 .4146(4) 1.1056(2) .7452(2) ?
H27 .1835(4) 1.0543(2) 1.0816(2) ?
H28 .0902(4) .9418(2) 1.2109(2) ?
H29 .2335(3) .6840(2) 1.0260(2) ?
H33 .5090(3) .7341(2) .6902(2) ?
H34A .251(5) 1.146(3) .883(2) ?
H34B .453(4) 1.136(2) .884(2) ?
H34C .298(4) 1.128(2) .976(2) ?
H36A .582(4) .408(3) .241(2) ?
H36B .621(5) .444(3) .324(3) ?
H37A .884(5) .360(3) .397(2) ?
H37B .835(5) .441(3) .452(3) ?
H38A 1.107(5) .471(3) .409(2) ?
H38B 1.266(5) .490(3) .375(3) ?

loop_
_geom_bond_atom_site_label_1
_geom_bond_atom_site_label_2
_geom_bond_distance
O2 C1 1.369(3)
C28 C1 1.407(4)
C29 C1 1.373(3)
C3 O2 1.433(3)
C4 C3 1.499(4)
O5 C4 1.411(3)
C6 O5 1.415(3)
C7 C6 1.500(4)
O8 C7 1.418(3)
C9 O8 1.411(3)
C10 C9 1.494(4)
O11 C10 1.418(3)
C12 O11 1.413(3)
C13 C12 1.496(4)
O14 C13 1.410(3)
C15 O14 1.424(3)
C16 C15 1.489(4)
O17 C16 1.428(3)
C18 O17 1.417(3)
C19 C18 1.502(3)
O20 C19 1.426(3)
C21 O20 1.370(3)
C22 C21 1.399(3)
C33 C21 1.370(3)
C23 C22 1.368(3)
C24 C23 1.406(3)
N25 C24 1.383(3)
C32 C24 1.411(3)
C26 N25 1.380(3)
C34 N25 1.465(3)
C27 C26 1.414(3)
C30 C26 1.411(3)
C28 C27 1.358(4)
C30 C29 1.403(3)
C31 C30 1.459(3)
C32 C31 1.451(3)
O35 C31 1.241(2)
C33 C32 1.410(3)
H3A C3 1.080
H3B C3 1.080
H4A C4 1.080
H4B C4 1.080
H6A C6 1.080
H6B C6 1.080
H7A C7 1.080
H7B C7 1.080
H9A C9 1.080
H9B C9 1.080
H10A C10 1.080
H10B C10 1.080
H12A C12 1.080
H12B C12 1.080
H13A C13 1.080
H13B C13 1.080
H15A C15 1.080
H15B C15 1.080
H16A C16 1.080
H16B C16 1.080
H18A C18 1.080
H18B C18 1.080
H19A C19 1.080
H19B C19 1.080
H22 C22 1.080
H23 C23 1.080
H27 C27 1.080
H28 C28 1.080
H29 C29 1.080
H33 C33 1.080
H34A C34 0.85(3)
H34B C34 1.19(3)
H34C C34 0.85(3)
